data_2014804
loop_
_publ_author_name
'Muranishi, Yasunori'
'Wang, Yue'
'Odoko, Mamiko'
'Okabe, Nobuo'

_publ_section_title
;
 (2,2'-Biquinoline-\k^2^<i>N</i>,<i>N</i>')dichloropalladium(II),
 -copper(II) and -zinc(II)
;
_journal_issue 6
_journal_name_full 'Acta Crystallographica Section C'
_journal_page_first m307
_journal_page_last m310
_journal_paper_doi 10.1107/S0108270105013375
_journal_volume 61
_journal_year 2005
_chemical_formula_iupac '[Zn Cl2 (C18 H12 N2)]'
_chemical_formula_moiety 'C18 H12 Cl2 N2 Zn'
_chemical_formula_sum 'C18 H12 Cl2 N2 Zn'
_chemical_formula_weight 392.59
_chemical_name_systematic
;
(2,2'-Biquinoline-\k^2^N,N')chlorozinc(II)
;
_space_group_IT_number 14
_symmetry_cell_setting monoclinic
_symmetry_space_group_name_Hall '-P 2yn'
_symmetry_space_group_name_H-M 'P 1 21/n 1'
_atom_sites_solution_hydrogens geom
_atom_sites_solution_primary direct
_atom_sites_solution_secondary difmap
_audit_creation_method SHELXL97
_cell_angle_alpha 90.00
_cell_angle_beta 102.464(13)
_cell_angle_gamma 90.00
_cell_formula_units_Z 4
_cell_length_a 7.986(2)
_cell_length_b 12.257(6)
_cell_length_c 16.8390(16)
_cell_measurement_reflns_used 24
_cell_measurement_temperature 296.2
_cell_measurement_theta_max 14.7
_cell_measurement_theta_min 11.6
_cell_volume 1609.4(9)
_computing_cell_refinement 'MSC/AFC Diffractometer Control Software'
_computing_data_collection
;
MSC/AFC Diffractometer Control Software (Molecular Structure Corporation,
1992)
;
_computing_data_reduction 'TEXSAN (Molecular Structure Corporation & Rigaku, 2000)'
_computing_molecular_graphics 'ORTEPII (Johnson, 1976)'
_computing_publication_material TEXSAN
_computing_structure_refinement 'SHELXL97 (Sheldrick, 1997)'
_computing_structure_solution 'SIR97 (Altomare <i>et al.</i>, 1999)'
_diffrn_ambient_temperature 296.2
_diffrn_measured_fraction_theta_full 0.998
_diffrn_measured_fraction_theta_max 0.998
_diffrn_measurement_device_type 'Rigaku AFC-5R'
_diffrn_measurement_method \w/2\q
_diffrn_radiation_monochromator graphite
_diffrn_radiation_source 'fine-focus sealed tube'
_diffrn_radiation_type MoK\a
_diffrn_radiation_wavelength 0.71069
_diffrn_reflns_av_R_equivalents 0.0438
_diffrn_reflns_av_sigmaI/netI 0.1155
_diffrn_reflns_limit_h_max 10
_diffrn_reflns_limit_h_min 0
_diffrn_reflns_limit_k_max 15
_diffrn_reflns_limit_k_min 0
_diffrn_reflns_limit_l_max 21
_diffrn_reflns_limit_l_min -21
_diffrn_reflns_number 3943
_diffrn_reflns_theta_full 27.50
_diffrn_reflns_theta_max 27.50
_diffrn_reflns_theta_min 2.64
_diffrn_standards_decay_% 1.15
_diffrn_standards_interval_count 150
_diffrn_standards_number 3
_exptl_absorpt_coefficient_mu 1.856
_exptl_absorpt_correction_T_max 0.911
_exptl_absorpt_correction_T_min 0.547
_exptl_absorpt_correction_type psi-scan
_exptl_absorpt_process_details '(North <i>et al.</i>, 1968)'
_exptl_crystal_colour colourless
_exptl_crystal_density_diffrn 1.620
_exptl_crystal_density_method 'not measured'
_exptl_crystal_description plate
_exptl_crystal_F_000 792
_exptl_crystal_size_max 0.500
_exptl_crystal_size_mid 0.200
_exptl_crystal_size_min 0.050
_refine_diff_density_max 0.409
_refine_diff_density_min -0.401
_refine_ls_extinction_method none
_refine_ls_goodness_of_fit_ref 0.964
_refine_ls_hydrogen_treatment constr
_refine_ls_matrix_type full
_refine_ls_number_parameters 208
_refine_ls_number_reflns 3686
_refine_ls_number_restraints 0
_refine_ls_restrained_S_all 0.964
_refine_ls_R_factor_all 0.1458
_refine_ls_R_factor_gt 0.0438
_refine_ls_shift/su_max 0.000
_refine_ls_shift/su_mean 0.000
_refine_ls_structure_factor_coef Fsqd
_refine_ls_weighting_details 'calc w = 1/[\s^2^(Fo^2^)+(0.0437P)^2^] where P=(Fo^2^+2Fc^2^)/3'
_refine_ls_weighting_scheme calc
_refine_ls_wR_factor_gt 0.0982
_refine_ls_wR_factor_ref 0.1224
_reflns_number_gt 1835
_reflns_number_total 3686
_reflns_threshold_expression I>2\s(I)
_cod_data_source_file fg1828.cif
_cod_data_source_block III
_cod_original_sg_symbol_H-M 'P 21/n'
_cod_database_code 2014804
_cod_database_fobs_code 2014804

loop_
_symmetry_equiv_pos_as_xyz
x,y,z
1/2-x,1/2+y,1/2-z
-x,-y,-z
1/2+x,1/2-y,1/2+z

loop_
_atom_site_label
_atom_site_fract_x
_atom_site_fract_y
_atom_site_fract_z
_atom_site_U_iso_or_equiv
_atom_site_adp_type
_atom_site_calc_flag
_atom_site_refinement_flags
_atom_site_occupancy
_atom_site_disorder_assembly
_atom_site_disorder_group
_atom_site_type_symbol
Zn1 0.33341(7) 0.22824(5) 0.35773(3) 0.04252(17) Uani d . 1 . . Zn
Cl1 0.44286(18) 0.15916(11) 0.25920(7) 0.0610(4) Uani d . 1 . . Cl
Cl2 0.07082(17) 0.29680(12) 0.32675(8) 0.0643(4) Uani d . 1 . . Cl
N1 0.3555(4) 0.1379(3) 0.46332(19) 0.0358(8) Uani d . 1 . . N
N2 0.5064(4) 0.3240(3) 0.43591(19) 0.0354(8) Uani d . 1 . . N
C2 0.4368(5) 0.1918(4) 0.5283(2) 0.0370(10) Uani d . 1 . . C
C3 0.4389(6) 0.1534(4) 0.6076(3) 0.0455(12) Uani d . 1 . . C
H3 0.4964 0.1923 0.6527 0.068 Uiso calc R 1 . . H
C4 0.3570(6) 0.0597(4) 0.6175(3) 0.0486(12) Uani d . 1 . . C
H4 0.3565 0.0352 0.6697 0.073 Uiso calc R 1 . . H
C5 0.2725(6) -0.0012(4) 0.5500(3) 0.0407(11) Uani d . 1 . . C
C6 0.1841(6) -0.1007(4) 0.5545(3) 0.0540(13) Uani d . 1 . . C
H6 0.1824 -0.1305 0.6051 0.081 Uiso calc R 1 . . H
C7 0.1024(6) -0.1530(4) 0.4865(4) 0.0559(14) Uani d . 1 . . C
H7 0.0430 -0.2172 0.4909 0.084 Uiso calc R 1 . . H
C8 0.1065(6) -0.1108(4) 0.4086(3) 0.0567(14) Uani d . 1 . . C
H8 0.0517 -0.1482 0.3622 0.085 Uiso calc R 1 . . H
C9 0.1900(6) -0.0159(4) 0.4014(3) 0.0449(11) Uani d . 1 . . C
H9 0.1927 0.0112 0.3501 0.067 Uiso calc R 1 . . H
C10 0.2730(6) 0.0418(4) 0.4715(3) 0.0400(11) Uani d . 1 . . C
C12 0.5308(5) 0.2910(4) 0.5129(2) 0.0367(10) Uani d . 1 . . C
C13 0.6445(6) 0.3460(4) 0.5761(3) 0.0444(11) Uani d . 1 . . C
H13 0.6588 0.3224 0.6297 0.067 Uiso calc R 1 . . H
C14 0.7328(6) 0.4338(4) 0.5577(3) 0.0481(12) Uani d . 1 . . C
H14 0.8079 0.4703 0.5991 0.072 Uiso calc R 1 . . H
C15 0.7123(6) 0.4708(4) 0.4762(3) 0.0418(11) Uani d . 1 . . C
C16 0.7996(6) 0.5607(4) 0.4537(3) 0.0560(14) Uani d . 1 . . C
H16 0.8768 0.5991 0.4930 0.084 Uiso calc R 1 . . H
C17 0.7719(7) 0.5923(5) 0.3741(4) 0.0657(16) Uani d . 1 . . C
H17 0.8310 0.6516 0.3594 0.099 Uiso calc R 1 . . H
C18 0.6540(8) 0.5351(4) 0.3144(3) 0.0630(16) Uani d . 1 . . C
H18 0.6359 0.5574 0.2605 0.095 Uiso calc R 1 . . H
C19 0.5656(7) 0.4473(4) 0.3342(3) 0.0532(13) Uani d . 1 . . C
H19 0.4871 0.4109 0.2941 0.080 Uiso calc R 1 . . H
C20 0.5941(6) 0.4122(4) 0.4160(3) 0.0399(11) Uani d . 1 . . C

loop_
_atom_site_aniso_label
_atom_site_aniso_U_11
_atom_site_aniso_U_22
_atom_site_aniso_U_33
_atom_site_aniso_U_12
_atom_site_aniso_U_13
_atom_site_aniso_U_23
Zn1 0.0501(3) 0.0482(3) 0.0265(2) -0.0026(3) 0.0022(2) 0.0004(3)
Cl1 0.0777(9) 0.0727(9) 0.0315(6) 0.0129(8) 0.0091(6) -0.0043(6)
Cl2 0.0536(8) 0.0792(10) 0.0540(8) 0.0115(7) -0.0020(6) 0.0057(7)
N1 0.037(2) 0.042(2) 0.0274(17) 0.0070(17) 0.0049(15) 0.0021(15)
N2 0.038(2) 0.039(2) 0.0285(17) -0.0006(17) 0.0038(15) -0.0002(16)
C2 0.036(2) 0.041(3) 0.032(2) 0.0102(19) 0.0034(18) -0.0003(18)
C3 0.053(3) 0.052(3) 0.028(2) 0.009(2) 0.003(2) 0.004(2)
C4 0.060(3) 0.050(3) 0.039(3) 0.005(3) 0.016(2) 0.010(2)
C5 0.042(3) 0.037(3) 0.045(3) 0.011(2) 0.015(2) 0.008(2)
C6 0.050(3) 0.053(3) 0.065(3) 0.008(3) 0.024(3) 0.015(3)
C7 0.048(3) 0.044(3) 0.082(4) -0.002(2) 0.027(3) 0.002(3)
C8 0.046(3) 0.056(3) 0.068(4) -0.004(3) 0.013(3) -0.014(3)
C9 0.040(3) 0.049(3) 0.046(3) -0.004(2) 0.009(2) -0.006(2)
C10 0.036(3) 0.043(3) 0.043(3) 0.009(2) 0.011(2) 0.000(2)
C12 0.036(2) 0.044(3) 0.029(2) 0.007(2) 0.0040(17) -0.0027(19)
C13 0.042(3) 0.046(3) 0.040(2) 0.010(2) -0.002(2) 0.001(2)
C14 0.038(3) 0.052(3) 0.049(3) 0.007(2) -0.003(2) -0.007(2)
C15 0.029(2) 0.042(3) 0.053(3) 0.001(2) 0.008(2) -0.006(2)
C16 0.044(3) 0.056(3) 0.069(4) -0.005(3) 0.016(3) -0.011(3)
C17 0.069(4) 0.054(4) 0.087(4) -0.002(3) 0.045(4) -0.004(3)
C18 0.089(4) 0.051(3) 0.058(3) -0.006(3) 0.035(3) 0.004(3)
C19 0.064(3) 0.057(3) 0.039(3) -0.003(3) 0.015(2) 0.003(2)
C20 0.039(3) 0.042(3) 0.040(2) 0.003(2) 0.011(2) -0.004(2)

loop_
_atom_type_symbol
_atom_type_description
_atom_type_scat_dispersion_real
_atom_type_scat_dispersion_imag
_atom_type_scat_source
C C 0.0033 0.0016 'International Tables Vol C Tables 4.2.6.8 and 6.1.1.4'
H H 0.0000 0.0000 'International Tables Vol C Tables 4.2.6.8 and 6.1.1.4'
N N 0.0061 0.0033 'International Tables Vol C Tables 4.2.6.8 and 6.1.1.4'
Zn Zn 0.2839 1.4301 'International Tables Vol C Tables 4.2.6.8 and 6.1.1.4'
Cl Cl 0.1484 0.1585 'International Tables Vol C Tables 4.2.6.8 and 6.1.1.4'

loop_
_geom_angle_atom_site_label_1
_geom_angle_atom_site_label_2
_geom_angle_atom_site_label_3
_geom_angle
N2 Zn1 N1 80.49(14)
N2 Zn1 Cl1 112.34(11)
N1 Zn1 Cl1 117.83(11)
N2 Zn1 Cl2 113.89(11)
N1 Zn1 Cl2 107.84(10)
Cl1 Zn1 Cl2 118.53(5)
C2 N1 C10 120.4(4)
C2 N1 Zn1 112.3(3)
C10 N1 Zn1 126.3(3)
C12 N2 C20 120.2(4)
C12 N2 Zn1 112.7(3)
C20 N2 Zn1 127.0(3)
N1 C2 C3 121.3(4)
N1 C2 C12 116.3(4)
C3 C2 C12 122.4(4)
C4 C3 C2 119.6(4)
C4 C3 H3 120.2
C2 C3 H3 120.2
C3 C4 C5 120.9(4)
C3 C4 H4 119.6
C5 C4 H4 119.6
C4 C5 C6 124.8(5)
C4 C5 C10 117.2(4)
C6 C5 C10 118.0(5)
C7 C6 C5 121.2(5)
C7 C6 H6 119.4
C5 C6 H6 119.4
C6 C7 C8 120.5(5)
C6 C7 H7 119.7
C8 C7 H7 119.7
C9 C8 C7 120.3(5)
C9 C8 H8 119.9
C7 C8 H8 119.8
C8 C9 C10 120.3(5)
C8 C9 H9 119.9
C10 C9 H9 119.9
N1 C10 C9 119.6(4)
N1 C10 C5 120.6(4)
C9 C10 C5 119.7(4)
N2 C12 C13 121.6(4)
N2 C12 C2 116.5(4)
C13 C12 C2 121.9(4)
C14 C13 C12 119.1(4)
C14 C13 H13 120.4
C12 C13 H13 120.4
C13 C14 C15 121.0(4)
C13 C14 H14 119.5
C15 C14 H14 119.5
C16 C15 C14 123.6(5)
C16 C15 C20 119.8(5)
C14 C15 C20 116.7(4)
C17 C16 C15 120.3(5)
C17 C16 H16 119.8
C15 C16 H16 119.8
C16 C17 C18 120.1(5)
C16 C17 H17 120.0
C18 C17 H17 120.0
C19 C18 C17 121.3(5)
C19 C18 H18 119.4
C17 C18 H18 119.4
C18 C19 C20 119.6(5)
C18 C19 H19 120.2
C20 C19 H19 120.2
N2 C20 C19 119.8(4)
N2 C20 C15 121.3(4)
C19 C20 C15 118.9(4)

loop_
_geom_bond_atom_site_label_1
_geom_bond_atom_site_label_2
_geom_bond_site_symmetry_2
_geom_bond_distance
_geom_bond_publ_flag
Zn1 N2 . 2.058(3) ?
Zn1 N1 . 2.070(3) ?
Zn1 Cl1 . 2.2044(14) ?
Zn1 Cl2 . 2.2143(15) ?
N1 C2 . 1.322(5) ?
N1 C10 . 1.371(6) ?
N2 C12 . 1.332(5) ?
N2 C20 . 1.368(6) ?
C2 C3 . 1.413(6) ?
C2 C12 . 1.481(6) ?
C3 C4 . 1.349(6) ?
C3 H3 . 0.93 ?
C4 C5 . 1.405(7) ?
C4 H4 . 0.93 ?
C5 C6 . 1.420(7) ?
C5 C10 . 1.423(6) ?
C6 C7 . 1.350(7) ?
C6 H6 . 0.93 ?
C7 C8 . 1.417(7) ?
C7 H7 . 0.93 ?
C8 C9 . 1.360(7) ?
C8 H8 . 0.93 ?
C9 C10 . 1.413(6) ?
C9 H9 . 0.93 ?
C12 C13 . 1.412(6) ?
C13 C14 . 1.359(6) ?
C13 H13 . 0.93 ?
C14 C15 . 1.420(7) ?
C14 H14 . 0.93 ?
C15 C16 . 1.400(7) ?
C15 C20 . 1.422(6) ?
C16 C17 . 1.366(7) ?
C16 H16 . 0.93 ?
C17 C18 . 1.407(8) ?
C17 H17 . 0.93 ?
C18 C19 . 1.367(7) ?
C18 H18 . 0.93 ?
C19 C20 . 1.413(6) ?
C19 H19 . 0.93 ?
